data_4338699
loop_
_publ_author_name
'Gushchin, Pavel V.'
'Luzyanin, Konstantin V.'
'Kopylovich, Maximilian N.'
'Haukka, Matti'
'Pombeiro, Armando J. L.'
'Kukushkin, Vadim Yu'

_publ_section_title
;
 NiII-mediated coupling between iminoisoindolinones and nitriles leading
 to unsymmetrical 1,3,5-triazapentadienato complexes.
;
_journal_issue 8
_journal_name_full 'Inorganic chemistry'
_journal_page_first 3088
_journal_page_last 3094
_journal_paper_doi 10.1021/ic702131k
_journal_volume 47
_journal_year 2008
_chemical_formula_moiety 'C22 H12 F8 N6 Ni O2'
_chemical_formula_sum 'C22 H12 F8 N6 Ni O2'
_chemical_formula_weight 603.09
_chemical_name_systematic
;
 ?
;
_space_group_IT_number 2
_symmetry_cell_setting triclinic
_symmetry_space_group_name_Hall '-P 1'
_symmetry_space_group_name_H-M 'P -1'
_atom_sites_solution_hydrogens mixed
_atom_sites_solution_primary direct
_atom_sites_solution_secondary difmap
_audit_creation_method SHELXL-97
_cell_angle_alpha 100.583(5)
_cell_angle_beta 102.770(6)
_cell_angle_gamma 100.797(6)
_cell_formula_units_Z 1
_cell_length_a 5.6247(5)
_cell_length_b 8.8801(11)
_cell_length_c 11.1999(11)
_cell_measurement_reflns_used 12365
_cell_measurement_temperature 120(2)
_cell_measurement_theta_max 27.48
_cell_measurement_theta_min 1.00
_cell_volume 520.92(10)
_computing_cell_refinement 'Denzo/Scalepack (Otwinowski & Minor, 1997)'
_computing_data_collection 'Collect (Bruker AXS BV, 1997-2004)'
_computing_data_reduction 'Denzo/Scalepack (Otwinowski & Minor, 1997)'
_computing_molecular_graphics 'Diamond v.3.1d (Brandenburg, 2006)'
_computing_publication_material 'SHELXL-97 (Sheldrick, 1997)'
_computing_structure_refinement 'SHELXL-97 (Sheldrick, 1997)'
_computing_structure_solution 'SIR2004 (Burla et al., 2005)'
_diffrn_ambient_temperature 120(2)
_diffrn_detector_area_resol_mean 9
_diffrn_measured_fraction_theta_full 0.990
_diffrn_measured_fraction_theta_max 0.990
_diffrn_measurement_device '95mm CCD camera on \k-goniostat'
_diffrn_measurement_device_type 'Nonius KappaCCD'
_diffrn_measurement_method '\f scans and \w scans with \k offset'
_diffrn_radiation_monochromator 'horizontally mounted graphite crystal'
_diffrn_radiation_source 'fine-focus sealed tube'
_diffrn_radiation_type MoK\a
_diffrn_radiation_wavelength 0.71073
_diffrn_reflns_av_R_equivalents 0.0655
_diffrn_reflns_av_sigmaI/netI 0.0665
_diffrn_reflns_limit_h_max 7
_diffrn_reflns_limit_h_min -7
_diffrn_reflns_limit_k_max 11
_diffrn_reflns_limit_k_min -11
_diffrn_reflns_limit_l_max 14
_diffrn_reflns_limit_l_min -14
_diffrn_reflns_number 9081
_diffrn_reflns_theta_full 27.48
_diffrn_reflns_theta_max 27.48
_diffrn_reflns_theta_min 2.70
_exptl_absorpt_coefficient_mu 1.041
_exptl_absorpt_correction_T_max 0.9566
_exptl_absorpt_correction_T_min 0.8429
_exptl_absorpt_correction_type multi-scan
_exptl_absorpt_process_details 'SORTAV (Blessing, 1995)'
_exptl_crystal_colour orange
_exptl_crystal_density_diffrn 1.922
_exptl_crystal_density_method 'not measured'
_exptl_crystal_description block
_exptl_crystal_F_000 302
_exptl_crystal_size_max 0.17
_exptl_crystal_size_mid 0.07
_exptl_crystal_size_min 0.04
_refine_diff_density_max 0.297
_refine_diff_density_min -0.353
_refine_diff_density_rms 0.073
_refine_ls_extinction_method none
_refine_ls_goodness_of_fit_ref 1.022
_refine_ls_hydrogen_treatment mixed
_refine_ls_matrix_type full
_refine_ls_number_parameters 183
_refine_ls_number_reflns 2377
_refine_ls_number_restraints 1
_refine_ls_restrained_S_all 1.022
_refine_ls_R_factor_all 0.0811
_refine_ls_R_factor_gt 0.0452
_refine_ls_shift/su_max 0.000
_refine_ls_shift/su_mean 0.000
_refine_ls_structure_factor_coef Fsqd
_refine_ls_weighting_details 'calc w=1/[\s^2^(Fo^2^)+(0.0388P)^2^+0.2256P] where P=(Fo^2^+2Fc^2^)/3'
_refine_ls_weighting_scheme calc
_refine_ls_wR_factor_gt 0.0893
_refine_ls_wR_factor_ref 0.1016
_reflns_number_gt 1665
_reflns_number_total 2377
_reflns_threshold_expression >2sigma(I)
_cod_data_source_file all.cif
_cod_data_source_block 16
_cod_database_code 4338699

loop_
_symmetry_equiv_pos_as_xyz
'x, y, z'
'-x, -y, -z'

loop_
_atom_site_label
_atom_site_type_symbol
_atom_site_fract_x
_atom_site_fract_y
_atom_site_fract_z
_atom_site_U_iso_or_equiv
_atom_site_adp_type
_atom_site_occupancy
_atom_site_symmetry_multiplicity
_atom_site_calc_flag
_atom_site_refinement_flags
Ni1 Ni 1.0000 0.0000 0.0000 0.03127(19) Uani 1 2 d S
F1 F 0.5801(3) 0.2403(2) 0.42919(15) 0.0425(5) Uani 1 1 d .
F2 F 0.2559(3) 0.4295(2) 0.41151(15) 0.0421(5) Uani 1 1 d .
F3 F 0.0946(3) 0.5166(2) 0.19761(16) 0.0415(5) Uani 1 1 d .
F4 F 0.2508(3) 0.4178(2) -0.00906(15) 0.0385(4) Uani 1 1 d .
O1 O 0.5965(4) 0.2270(3) -0.09437(18) 0.0372(5) Uani 1 1 d .
N1 N 1.0676(5) -0.0684(3) 0.1472(2) 0.0324(6) Uani 1 1 d D
H1 H 1.168(5) -0.132(3) 0.154(3) 0.032(9) Uiso 1 1 d D
N2 N 0.8590(5) 0.0648(3) 0.2785(2) 0.0336(6) Uani 1 1 d .
N3 N 0.7854(4) 0.1191(3) 0.0694(2) 0.0304(6) Uani 1 1 d .
C1 C 1.0036(5) -0.0390(4) 0.2518(3) 0.0333(7) Uani 1 1 d .
C2 C 1.0792(6) -0.1236(4) 0.3544(3) 0.0386(8) Uani 1 1 d .
H2A H 1.1518 -0.0458 0.4362 0.046 Uiso 1 1 calc R
H2B H 1.2092 -0.1790 0.3364 0.046 Uiso 1 1 calc R
C3 C 0.8535(6) -0.2422(4) 0.3626(3) 0.0463(9) Uani 1 1 d .
H3A H 0.7262 -0.1871 0.3819 0.070 Uiso 1 1 calc R
H3B H 0.9062 -0.2961 0.4292 0.070 Uiso 1 1 calc R
H3C H 0.7829 -0.3199 0.2818 0.070 Uiso 1 1 calc R
C4 C 0.7639(5) 0.1309(4) 0.1915(3) 0.0304(7) Uani 1 1 d .
C5 C 0.5973(5) 0.2374(4) 0.2169(3) 0.0314(7) Uani 1 1 d .
C6 C 0.5136(6) 0.2864(4) 0.3214(3) 0.0344(7) Uani 1 1 d .
C7 C 0.3450(6) 0.3819(4) 0.3127(3) 0.0341(7) Uani 1 1 d .
C8 C 0.2623(5) 0.4278(4) 0.2031(3) 0.0350(7) Uani 1 1 d .
C9 C 0.3446(6) 0.3775(4) 0.0979(3) 0.0327(7) Uani 1 1 d .
C10 C 0.5133(5) 0.2845(4) 0.1075(3) 0.0312(7) Uani 1 1 d .
C11 C 0.6314(5) 0.2098(4) 0.0130(3) 0.0324(7) Uani 1 1 d .

loop_
_atom_site_aniso_label
_atom_site_aniso_U_11
_atom_site_aniso_U_22
_atom_site_aniso_U_33
_atom_site_aniso_U_23
_atom_site_aniso_U_13
_atom_site_aniso_U_12
Ni1 0.0349(3) 0.0362(4) 0.0261(3) 0.0096(2) 0.0092(2) 0.0130(3)
F1 0.0543(11) 0.0524(13) 0.0294(9) 0.0142(8) 0.0149(8) 0.0246(10)
F2 0.0477(11) 0.0495(12) 0.0360(9) 0.0102(9) 0.0179(8) 0.0202(9)
F3 0.0420(10) 0.0474(12) 0.0418(10) 0.0121(9) 0.0140(8) 0.0219(9)
F4 0.0415(10) 0.0435(12) 0.0339(9) 0.0128(8) 0.0077(8) 0.0175(9)
O1 0.0428(13) 0.0455(14) 0.0288(11) 0.0140(10) 0.0101(9) 0.0182(11)
N1 0.0353(14) 0.0339(16) 0.0300(13) 0.0078(11) 0.0096(11) 0.0116(12)
N2 0.0368(14) 0.0376(16) 0.0299(13) 0.0096(11) 0.0108(11) 0.0137(12)
N3 0.0315(13) 0.0342(16) 0.0269(12) 0.0098(11) 0.0064(10) 0.0101(12)
C1 0.0344(16) 0.0375(19) 0.0280(14) 0.0077(13) 0.0077(13) 0.0091(14)
C2 0.0458(19) 0.046(2) 0.0294(15) 0.0130(14) 0.0115(14) 0.0192(16)
C3 0.057(2) 0.053(2) 0.0399(18) 0.0220(17) 0.0181(16) 0.0215(19)
C4 0.0293(15) 0.0321(18) 0.0278(14) 0.0047(13) 0.0084(12) 0.0038(13)
C5 0.0332(16) 0.0322(18) 0.0283(15) 0.0061(13) 0.0077(12) 0.0082(14)
C6 0.0370(17) 0.0369(19) 0.0297(15) 0.0099(13) 0.0077(13) 0.0089(14)
C7 0.0365(17) 0.0362(19) 0.0304(15) 0.0046(13) 0.0122(13) 0.0097(14)
C8 0.0301(16) 0.0365(19) 0.0386(17) 0.0062(14) 0.0089(13) 0.0114(14)
C9 0.0332(16) 0.0344(19) 0.0299(15) 0.0106(13) 0.0045(13) 0.0084(14)
C10 0.0291(15) 0.0342(19) 0.0293(15) 0.0062(13) 0.0083(12) 0.0055(13)
C11 0.0310(16) 0.0328(18) 0.0324(16) 0.0073(13) 0.0074(13) 0.0071(13)

loop_
_atom_type_symbol
_atom_type_description
_atom_type_scat_dispersion_real
_atom_type_scat_dispersion_imag
_atom_type_scat_source
C C 0.0033 0.0016 'International Tables Vol C Tables 4.2.6.8 and 6.1.1.4'
H H 0.0000 0.0000 'International Tables Vol C Tables 4.2.6.8 and 6.1.1.4'
N N 0.0061 0.0033 'International Tables Vol C Tables 4.2.6.8 and 6.1.1.4'
O O 0.0106 0.0060 'International Tables Vol C Tables 4.2.6.8 and 6.1.1.4'
F F 0.0171 0.0103 'International Tables Vol C Tables 4.2.6.8 and 6.1.1.4'
Ni Ni 0.3393 1.1124 'International Tables Vol C Tables 4.2.6.8 and 6.1.1.4'

loop_
_geom_angle_atom_site_label_1
_geom_angle_atom_site_label_2
_geom_angle_atom_site_label_3
_geom_angle
_geom_angle_site_symmetry_1
_geom_angle_site_symmetry_3
_geom_angle_publ_flag
N1 Ni1 N1 180.0 . 2_755 ?
N1 Ni1 N3 91.71(10) . 2_755 ?
N1 Ni1 N3 88.30(10) 2_755 2_755 ?
N1 Ni1 N3 88.29(10) . . yes
N1 Ni1 N3 91.70(10) 2_755 . ?
N3 Ni1 N3 180.0 2_755 . ?
C1 N1 Ni1 133.9(2) . . yes
C1 N1 H1 108(2) . . ?
Ni1 N1 H1 118(2) . . ?
C4 N2 C1 118.9(2) . . yes
C4 N3 C11 107.3(2) . . ?
C4 N3 Ni1 123.16(19) . . ?
C11 N3 Ni1 129.50(19) . . ?
N1 C1 N2 124.5(3) . . yes
N1 C1 C2 121.1(3) . . ?
N2 C1 C2 114.4(2) . . ?
C1 C2 C3 110.6(3) . . ?
C1 C2 H2A 109.5 . . ?
C3 C2 H2A 109.5 . . ?
C1 C2 H2B 109.5 . . ?
C3 C2 H2B 109.5 . . ?
H2A C2 H2B 108.1 . . ?
C2 C3 H3A 109.5 . . ?
C2 C3 H3B 109.5 . . ?
H3A C3 H3B 109.5 . . ?
C2 C3 H3C 109.5 . . ?
H3A C3 H3C 109.5 . . ?
H3B C3 H3C 109.5 . . ?
N2 C4 N3 130.9(3) . . yes
N2 C4 C5 119.5(2) . . ?
N3 C4 C5 109.6(2) . . ?
C10 C5 C6 119.9(3) . . ?
C10 C5 C4 107.5(2) . . ?
C6 C5 C4 132.6(3) . . ?
F1 C6 C5 123.0(3) . . ?
F1 C6 C7 118.5(3) . . ?
C5 C6 C7 118.4(3) . . ?
F2 C7 C8 118.7(3) . . ?
F2 C7 C6 120.2(3) . . ?
C8 C7 C6 121.1(3) . . ?
F3 C8 C7 119.2(3) . . ?
F3 C8 C9 120.3(3) . . ?
C7 C8 C9 120.4(3) . . ?
F4 C9 C10 122.9(3) . . ?
F4 C9 C8 118.9(3) . . ?
C10 C9 C8 118.1(3) . . ?
C9 C10 C5 121.9(3) . . ?
C9 C10 C11 131.2(3) . . ?
C5 C10 C11 106.8(3) . . ?
O1 C11 N3 127.3(3) . . ?
O1 C11 C10 123.9(3) . . ?
N3 C11 C10 108.8(2) . . ?

loop_
_geom_bond_atom_site_label_1
_geom_bond_atom_site_label_2
_geom_bond_distance
_geom_bond_site_symmetry_2
_geom_bond_publ_flag
Ni1 N1 1.846(2) . yes
Ni1 N1 1.846(2) 2_755 ?
Ni1 N3 1.942(2) 2_755 ?
Ni1 N3 1.942(2) . yes
F1 C6 1.343(3) . ?
F2 C7 1.345(3) . ?
F3 C8 1.337(3) . ?
F4 C9 1.337(3) . ?
O1 C11 1.217(3) . ?
N1 C1 1.296(4) . yes
N1 H1 0.874(10) . ?
N2 C4 1.295(4) . ?
N2 C1 1.374(4) . yes
N3 C4 1.387(3) . yes
N3 C11 1.415(4) . yes
C1 C2 1.512(4) . ?
C2 C3 1.521(5) . ?
C2 H2A 0.9900 . ?
C2 H2B 0.9900 . ?
C3 H3A 0.9800 . ?
C3 H3B 0.9800 . ?
C3 H3C 0.9800 . ?
C4 C5 1.484(4) . yes
C5 C10 1.380(4) . ?
C5 C6 1.384(4) . ?
C6 C7 1.385(4) . ?
C7 C8 1.375(4) . ?
C8 C9 1.389(4) . ?
C9 C10 1.370(4) . ?
C10 C11 1.491(4) . ?

loop_
_geom_hbond_atom_site_label_D
_geom_hbond_atom_site_label_H
_geom_hbond_atom_site_label_A
_geom_hbond_distance_DH
_geom_hbond_distance_HA
_geom_hbond_distance_DA
_geom_hbond_angle_DHA
_geom_hbond_site_symmetry_A
N1 H1 O1 0.874(10) 1.872(18) 2.662(3) 149(3) 2_755
